data_4506161
loop_
_publ_author_name
'Ding, Caixia'
'Li, Xing'
'Ding, Yubin'
'Li, Xin'
'Ng, Seik Weng'
'Xie, Yongshu'

_publ_section_title
;
 Novel Bis(4,4&#x2032;-dipyridylamine) Ligand with a Flexible Butadiyne
 Linker: Syntheses, Structures, and Photoluminescence of d10Metal
 Coordination Polymers
;
_journal_issue 7
_journal_name_full 'Crystal Growth &amp; Design'
_journal_page_first 3465
_journal_paper_doi 10.1021/cg201655n
_journal_volume 12
_journal_year 2012
_chemical_formula_sum 'C81 H75 Cd2 Cl4 N15 O6'
_chemical_formula_weight 1721.16
_chemical_name_systematic
; 
 ? 
;
_space_group_IT_number 14
_symmetry_cell_setting monoclinic
_symmetry_space_group_name_Hall '-P 2ybc'
_symmetry_space_group_name_H-M 'P 1 21/c 1'
_atom_sites_solution_hydrogens geom
_atom_sites_solution_primary direct
_atom_sites_solution_secondary difmap
_audit_creation_method SHELXL-97
_cell_angle_alpha 90.00
_cell_angle_beta 104.4500(10)
_cell_angle_gamma 90.00
_cell_formula_units_Z 2
_cell_length_a 20.613(2)
_cell_length_b 12.7980(11)
_cell_length_c 18.8901(17)
_cell_measurement_reflns_used 1984
_cell_measurement_temperature 298(2)
_cell_measurement_theta_max 18.795
_cell_measurement_theta_min 2.588
_cell_volume 4825.7(8)
_computing_cell_refinement 'Bruker SMART'
_computing_data_collection 'Bruker SMART'
_computing_data_reduction 'Bruker SHELXTL'
_computing_molecular_graphics 'Bruker SHELXTL'
_computing_publication_material 'Bruker SHELXTL'
_computing_structure_refinement 'SHELXL-97 (Sheldrick, 1997)'
_computing_structure_solution 'SHELXS-97 (Sheldrick, 1990)'
_diffrn_ambient_temperature 298(2)
_diffrn_measured_fraction_theta_full 0.998
_diffrn_measured_fraction_theta_max 0.998
_diffrn_measurement_device_type 'CCD area detector'
_diffrn_measurement_method 'phi and omega scans'
_diffrn_radiation_monochromator graphite
_diffrn_radiation_source 'fine-focus sealed tube'
_diffrn_radiation_type MoK\a
_diffrn_radiation_wavelength 0.71073
_diffrn_reflns_av_R_equivalents 0.0889
_diffrn_reflns_av_sigmaI/netI 0.1468
_diffrn_reflns_limit_h_max 24
_diffrn_reflns_limit_h_min -17
_diffrn_reflns_limit_k_max 15
_diffrn_reflns_limit_k_min -13
_diffrn_reflns_limit_l_max 22
_diffrn_reflns_limit_l_min -22
_diffrn_reflns_number 24147
_diffrn_reflns_theta_full 25.02
_diffrn_reflns_theta_max 25.02
_diffrn_reflns_theta_min 2.21
_exptl_absorpt_coefficient_mu 0.603
_exptl_absorpt_correction_T_max 0.8738
_exptl_absorpt_correction_T_min 0.7859
_exptl_absorpt_correction_type multi-scan
_exptl_absorpt_process_details sadabs
_exptl_crystal_density_diffrn 1.185
_exptl_crystal_density_method 'not measured'
_exptl_crystal_F_000 1756
_exptl_crystal_size_max 0.42
_exptl_crystal_size_mid 0.28
_exptl_crystal_size_min 0.23
_refine_diff_density_max 1.268
_refine_diff_density_min -0.528
_refine_diff_density_rms 0.138
_refine_ls_extinction_method none
_refine_ls_goodness_of_fit_ref 1.035
_refine_ls_hydrogen_treatment constr
_refine_ls_matrix_type full
_refine_ls_number_parameters 568
_refine_ls_number_reflns 8493
_refine_ls_number_restraints 0
_refine_ls_restrained_S_all 1.035
_refine_ls_R_factor_all 0.1661
_refine_ls_R_factor_gt 0.0761
_refine_ls_shift/su_max 0.001
_refine_ls_shift/su_mean 0.000
_refine_ls_structure_factor_coef Fsqd
_refine_ls_weighting_details 'calc w=1/[\s^2^(Fo^2^)+(0.0932P)^2^+0.0000P] where P=(Fo^2^+2Fc^2^)/3'
_refine_ls_weighting_scheme calc
_refine_ls_wR_factor_gt 0.2096
_refine_ls_wR_factor_ref 0.2387
_reflns_number_gt 3360
_reflns_number_total 8493
_reflns_threshold_expression >2sigma(I)
_cod_data_source_file cg201655n_si_006.cif
_cod_data_source_block 101001b
_cod_depositor_comments
;
The following automatic conversions were performed:

'_symmetry_cell_setting' value 'Monoclinic' changed to 'monoclinic'
according to /home/saulius/struct/CIF-dictionaries/cif_core.dic
dictionary named 'cif_core.dic' version 2.4.1 from 2010-06-29.

Automatic conversion script
Id: cif_fix_values 1891 2012-01-12 08:04:46Z andrius 
;
_cod_original_cell_volume 4825.6(8)
_cod_original_sg_symbol_H-M P2(1)/c
_cod_database_code 4506161

loop_
_symmetry_equiv_pos_as_xyz
'x, y, z'
'-x, y+1/2, -z+1/2'
'-x, -y, -z'
'x, -y-1/2, z-1/2'

loop_
_atom_site_label
_atom_site_type_symbol
_atom_site_fract_x
_atom_site_fract_y
_atom_site_fract_z
_atom_site_U_iso_or_equiv
_atom_site_adp_type
_atom_site_occupancy
_atom_site_symmetry_multiplicity
_atom_site_calc_flag
_atom_site_refinement_flags
_atom_site_disorder_assembly
_atom_site_disorder_group
Cd1 Cd 0.29904(3) 0.49657(6) 0.92213(3) 0.0504(3) Uani 1 1 d . . .
Cl1 Cl 0.20733(13) 0.6421(2) 0.91340(15) 0.0722(8) Uani 1 1 d . . .
Cl2 Cl 0.39386(13) 0.3587(2) 0.93464(14) 0.0692(8) Uani 1 1 d . . .
N1 N 0.4516(4) 0.8141(6) 0.7446(4) 0.057(2) Uani 1 1 d . . .
N2 N 0.3553(4) 0.6080(6) 0.8572(4) 0.057(2) Uani 1 1 d . . .
N3 N 0.3600(4) 0.5721(7) 1.0356(4) 0.056(2) Uani 1 1 d . . .
N4 N 0.1359(4) 0.2946(6) 0.6067(4) 0.065(2) Uani 1 1 d . . .
N5 N 0.2330(4) 0.4204(6) 0.8118(4) 0.054(2) Uani 1 1 d . . .
N6 N 0.2417(4) 0.3840(6) 0.9867(4) 0.058(2) Uani 1 1 d . . .
N7 N 0.944(8) 0.817(9) 0.185(6) 0.32(5) Uani 0.50 1 d P . .
N8 N 0.827(6) 0.067(10) 0.352(8) 0.35(6) Uani 0.50 1 d P A 1
N9 N 0.687(6) -0.001(8) 0.137(6) 0.31(4) Uani 0.50 1 d P B 2
O1 O 0.991(3) 0.663(7) 0.184(4) 0.33(4) Uani 0.50 1 d P . .
O2 O 0.928(4) 0.111(4) 0.410(3) 0.35(4) Uani 0.50 1 d P A 1
O3 O 0.611(3) -0.076(6) 0.178(4) 0.33(3) Uani 0.50 1 d P B 2
O4 O 0.972(2) 0.472(4) 0.085(3) 0.35(3) Uani 0.50 1 d P . .
H4C H 0.9763 0.5330 0.1023 0.424 Uiso 0.50 1 d PR . .
H4D H 0.9307 0.4542 0.0768 0.424 Uiso 0.50 1 d PR . .
O5 O 0.878(2) 0.253(3) 0.270(2) 0.36(2) Uani 0.50 1 d P . .
H5C H 0.8692 0.2208 0.3056 0.427 Uiso 0.50 1 d PR . .
H5D H 0.9185 0.2410 0.2703 0.427 Uiso 0.50 1 d PR . .
O6 O 0.5110(13) 0.859(2) 0.0385(16) 0.230(13) Uani 0.50 1 d P . .
H6C H 0.5330 0.8905 0.0765 0.276 Uiso 0.50 1 d PR . .
H6D H 0.5293 0.7995 0.0370 0.276 Uiso 0.50 1 d PR . .
C1 C 0.6933(5) 1.0142(8) 0.8852(6) 0.071(3) Uani 1 1 d . . .
C2 C 0.7460(6) 1.0480(9) 0.9121(7) 0.078(3) Uani 1 1 d . . .
C3 C 0.8109(6) 1.0828(9) 0.9444(7) 0.086(4) Uani 1 1 d . . .
C4 C 0.8665(6) 1.1088(9) 0.9742(7) 0.086(4) Uani 1 1 d . . .
C5 C 0.6313(5) 0.9659(8) 0.8499(7) 0.068(3) Uani 1 1 d . . .
C6 C 0.6215(5) 0.9275(9) 0.7797(6) 0.071(3) Uani 1 1 d . . .
H6 H 0.6548 0.9367 0.7548 0.085 Uiso 1 1 calc R . .
C7 C 0.5640(5) 0.8762(8) 0.7462(6) 0.067(3) Uani 1 1 d . . .
H7 H 0.5588 0.8489 0.6995 0.081 Uiso 1 1 calc R . .
C8 C 0.5129(5) 0.8650(8) 0.7824(6) 0.060(3) Uani 1 1 d . . .
C9 C 0.5219(5) 0.9038(9) 0.8514(6) 0.074(3) Uani 1 1 d . . .
H9 H 0.4879 0.8968 0.8754 0.089 Uiso 1 1 calc R . .
C10 C 0.5798(5) 0.9526(9) 0.8855(6) 0.079(3) Uani 1 1 d . . .
H10 H 0.5853 0.9774 0.9329 0.094 Uiso 1 1 calc R . .
C11 C -0.0657(5) 0.3630(9) 0.5076(7) 0.071(3) Uani 1 1 d . . .
C12 C -0.0177(6) 0.3757(10) 0.4732(7) 0.085(4) Uani 1 1 d . . .
H12 H -0.0296 0.4002 0.4254 0.102 Uiso 1 1 calc R . .
C13 C 0.0499(5) 0.3545(9) 0.5047(6) 0.077(3) Uani 1 1 d . . .
H13 H 0.0818 0.3641 0.4782 0.092 Uiso 1 1 calc R . .
C14 C 0.0675(5) 0.3207(9) 0.5729(6) 0.068(3) Uani 1 1 d . . .
C15 C 0.0196(6) 0.3056(9) 0.6115(6) 0.086(4) Uani 1 1 d . . .
H15 H 0.0317 0.2784 0.6586 0.103 Uiso 1 1 calc R . .
C16 C -0.0463(6) 0.3310(10) 0.5798(7) 0.089(4) Uani 1 1 d . . .
H16 H -0.0779 0.3267 0.6073 0.107 Uiso 1 1 calc R . .
C17 C 0.3225(5) 0.6681(8) 0.8041(6) 0.066(3) Uani 1 1 d . . .
H17 H 0.2760 0.6645 0.7923 0.079 Uiso 1 1 calc R . .
C18 C 0.3511(5) 0.7362(8) 0.7642(5) 0.063(3) Uani 1 1 d . . .
H18 H 0.3249 0.7758 0.7265 0.075 Uiso 1 1 calc R . .
C19 C 0.4190(5) 0.7437(7) 0.7819(5) 0.052(2) Uani 1 1 d . . .
C20 C 0.4538(5) 0.6816(8) 0.8367(5) 0.059(3) Uani 1 1 d . . .
H20 H 0.5004 0.6840 0.8495 0.070 Uiso 1 1 calc R . .
C21 C 0.4218(5) 0.6169(8) 0.8726(5) 0.061(3) Uani 1 1 d . . .
H21 H 0.4473 0.5762 0.9102 0.073 Uiso 1 1 calc R . .
C22 C 0.3558(5) 0.6705(8) 1.0536(6) 0.069(3) Uani 1 1 d . . .
H22 H 0.3310 0.7151 1.0181 0.083 Uiso 1 1 calc R . .
C23 C 0.3852(5) 0.7122(8) 1.1202(6) 0.070(3) Uani 1 1 d . . .
H23 H 0.3816 0.7832 1.1290 0.084 Uiso 1 1 calc R . .
C24 C 0.4198(5) 0.6475(8) 1.1736(5) 0.054(2) Uani 1 1 d . . .
C25 C 0.4248(5) 0.5437(8) 1.1556(6) 0.066(3) Uani 1 1 d . . .
H25 H 0.4478 0.4967 1.1904 0.079 Uiso 1 1 calc R . .
C26 C 0.3958(5) 0.5111(8) 1.0870(5) 0.062(3) Uani 1 1 d . . .
H26 H 0.4014 0.4416 1.0753 0.074 Uiso 1 1 calc R . .
C27 C 0.1843(5) 0.4709(8) 0.7651(6) 0.062(3) Uani 1 1 d . . .
H27 H 0.1724 0.5371 0.7778 0.075 Uiso 1 1 calc R . .
C28 C 0.1509(5) 0.4299(8) 0.6990(6) 0.066(3) Uani 1 1 d . . .
H28 H 0.1160 0.4676 0.6693 0.079 Uiso 1 1 calc R . .
C29 C 0.1677(5) 0.3348(8) 0.6755(5) 0.060(3) Uani 1 1 d . . .
C30 C 0.2176(5) 0.2811(8) 0.7256(5) 0.065(3) Uani 1 1 d . . .
H30 H 0.2304 0.2146 0.7146 0.078 Uiso 1 1 calc R . .
C31 C 0.2474(5) 0.3266(8) 0.7907(5) 0.065(3) Uani 1 1 d . . .
H31 H 0.2805 0.2887 0.8229 0.077 Uiso 1 1 calc R . .
C32 C 0.1778(5) 0.3988(8) 0.9817(6) 0.074(3) Uani 1 1 d . . .
H32 H 0.1557 0.4495 0.9494 0.089 Uiso 1 1 calc R . .
C33 C 0.1414(5) 0.3443(9) 1.0212(6) 0.073(3) Uani 1 1 d . . .
H33 H 0.0967 0.3612 1.0170 0.088 Uiso 1 1 calc R . .
C34 C 0.1716(5) 0.2632(8) 1.0678(6) 0.063(3) Uani 1 1 d . . .
C35 C 0.2393(5) 0.2474(8) 1.0721(6) 0.066(3) Uani 1 1 d . . .
H35 H 0.2633 0.1964 1.1029 0.079 Uiso 1 1 calc R . .
C36 C 0.2703(5) 0.3084(8) 1.0301(6) 0.063(3) Uani 1 1 d . . .
H36 H 0.3152 0.2948 1.0329 0.075 Uiso 1 1 calc R . .
C37 C 0.940(10) 0.716(12) 0.172(9) 0.33(7) Uani 0.50 1 d P . .
H37 H 0.8981 0.6843 0.1527 0.392 Uiso 0.50 1 calc PR . .
C38 C 0.883(3) 0.882(7) 0.169(4) 0.30(4) Uani 0.50 1 d P . .
H38A H 0.8636 0.8828 0.1174 0.446 Uiso 0.50 1 calc PR . .
H38B H 0.8950 0.9517 0.1860 0.446 Uiso 0.50 1 calc PR . .
H38C H 0.8518 0.8536 0.1939 0.446 Uiso 0.50 1 calc PR . .
C39 C 1.009(3) 0.871(6) 0.214(3) 0.29(4) Uani 0.50 1 d P . .
H39A H 1.0430 0.8207 0.2325 0.440 Uiso 0.50 1 calc PR . .
H39B H 1.0045 0.9174 0.2525 0.440 Uiso 0.50 1 calc PR . .
H39C H 1.0199 0.9107 0.1755 0.440 Uiso 0.50 1 calc PR . .
C40 C 0.892(8) 0.050(13) 0.364(10) 0.36(8) Uani 0.50 1 d P A 1
H40 H 0.9099 -0.0027 0.3408 0.429 Uiso 0.50 1 calc PR A 1
C41 C 0.800(4) 0.150(5) 0.390(4) 0.31(5) Uani 0.50 1 d P A 1
H41A H 0.8150 0.1386 0.4418 0.472 Uiso 0.50 1 calc PR A 1
H41B H 0.7523 0.1486 0.3752 0.472 Uiso 0.50 1 calc PR A 1
H41C H 0.8164 0.2160 0.3779 0.472 Uiso 0.50 1 calc PR A 1
C42 C 0.776(4) 0.005(5) 0.301(5) 0.34(5) Uani 0.50 1 d P A 1
H42A H 0.7388 -0.0072 0.3213 0.517 Uiso 0.50 1 calc PR A 1
H42B H 0.7954 -0.0608 0.2921 0.517 Uiso 0.50 1 calc PR A 1
H42C H 0.7618 0.0423 0.2556 0.517 Uiso 0.50 1 calc PR A 1
C43 C 0.673(7) -0.066(11) 0.185(8) 0.32(6) Uani 0.50 1 d P B 2
H43 H 0.7051 -0.1012 0.2200 0.382 Uiso 0.50 1 calc PR B 2
C44 C 0.634(4) 0.053(6) 0.083(4) 0.29(4) Uani 0.50 1 d P B 2
H44A H 0.6382 0.1273 0.0919 0.433 Uiso 0.50 1 calc PR B 2
H44B H 0.5911 0.0300 0.0874 0.433 Uiso 0.50 1 calc PR B 2
H44C H 0.6390 0.0385 0.0349 0.433 Uiso 0.50 1 calc PR B 2
C45 C 0.755(4) 0.024(6) 0.132(4) 0.32(4) Uani 0.50 1 d P B 2
H45A H 0.7782 -0.0392 0.1278 0.479 Uiso 0.50 1 calc PR B 2
H45B H 0.7777 0.0606 0.1757 0.479 Uiso 0.50 1 calc PR B 2
H45C H 0.7527 0.0676 0.0904 0.479 Uiso 0.50 1 calc PR B 2

loop_
_atom_site_aniso_label
_atom_site_aniso_U_11
_atom_site_aniso_U_22
_atom_site_aniso_U_33
_atom_site_aniso_U_23
_atom_site_aniso_U_13
_atom_site_aniso_U_12
Cd1 0.0563(4) 0.0553(4) 0.0396(4) 0.0006(4) 0.0117(3) -0.0054(4)
Cl1 0.0730(18) 0.0668(18) 0.078(2) -0.0008(15) 0.0215(15) 0.0080(14)
Cl2 0.0741(18) 0.0711(18) 0.0649(18) 0.0020(14) 0.0222(14) 0.0107(14)
N1 0.049(5) 0.075(6) 0.045(5) 0.004(4) 0.005(4) -0.012(4)
N2 0.055(6) 0.065(6) 0.049(5) 0.010(4) 0.009(4) -0.002(4)
N3 0.064(6) 0.054(6) 0.048(5) -0.007(4) 0.008(4) 0.001(4)
N4 0.047(5) 0.089(6) 0.054(6) -0.023(5) 0.005(4) 0.020(5)
N5 0.051(5) 0.062(6) 0.046(5) -0.005(4) 0.004(4) 0.012(4)
N6 0.046(5) 0.068(6) 0.055(6) 0.018(5) 0.005(4) -0.006(4)
N7 0.29(11) 0.40(16) 0.30(9) 0.11(11) 0.11(9) 0.00(15)
N8 0.45(16) 0.21(10) 0.34(11) -0.05(7) 0.01(14) -0.05(13)
N9 0.28(10) 0.36(13) 0.31(12) 0.01(8) 0.09(9) 0.03(10)
O1 0.27(7) 0.40(10) 0.32(6) 0.09(6) 0.08(6) 0.02(6)
O2 0.48(10) 0.19(4) 0.36(7) -0.10(4) 0.04(6) -0.08(5)
O3 0.30(6) 0.37(6) 0.32(6) 0.00(5) 0.08(6) 0.06(7)
O4 0.27(4) 0.39(6) 0.37(6) 0.11(5) 0.03(4) 0.07(4)
O5 0.46(6) 0.20(3) 0.36(5) -0.06(4) 0.01(5) -0.01(4)
O6 0.24(3) 0.23(3) 0.23(3) -0.01(3) 0.09(2) 0.03(2)
C1 0.041(6) 0.082(8) 0.084(8) 0.006(7) 0.003(6) -0.009(6)
C2 0.052(7) 0.086(8) 0.091(9) 0.006(7) 0.006(7) -0.003(6)
C3 0.053(8) 0.083(9) 0.111(10) 0.002(7) 0.001(7) -0.003(7)
C4 0.047(7) 0.095(9) 0.105(10) 0.010(8) -0.004(7) -0.003(7)
C5 0.042(6) 0.082(8) 0.074(8) 0.008(6) 0.004(6) 0.001(5)
C6 0.045(7) 0.097(9) 0.072(8) 0.003(7) 0.017(6) -0.003(6)
C7 0.050(7) 0.091(8) 0.060(7) -0.001(6) 0.012(6) -0.004(6)
C8 0.046(6) 0.081(8) 0.050(7) 0.010(6) 0.005(5) -0.009(5)
C9 0.053(7) 0.102(9) 0.066(8) -0.005(7) 0.012(6) -0.022(6)
C10 0.063(7) 0.105(9) 0.063(8) -0.003(7) 0.005(6) -0.020(7)
C11 0.046(7) 0.088(8) 0.071(9) -0.007(7) 0.001(6) 0.008(6)
C12 0.071(9) 0.108(10) 0.068(8) -0.001(7) 0.003(7) 0.020(7)
C13 0.051(7) 0.107(10) 0.066(9) -0.006(7) 0.004(6) 0.020(6)
C14 0.045(7) 0.093(9) 0.062(8) -0.016(6) 0.003(6) 0.015(6)
C15 0.062(8) 0.117(10) 0.070(8) 0.000(7) -0.001(7) 0.017(7)
C16 0.056(8) 0.121(11) 0.086(10) -0.004(8) 0.008(7) 0.007(7)
C17 0.048(6) 0.083(8) 0.063(8) 0.015(6) 0.007(6) 0.003(6)
C18 0.049(7) 0.077(7) 0.056(7) 0.024(6) 0.003(5) -0.007(5)
C19 0.044(6) 0.067(7) 0.045(6) 0.010(5) 0.010(5) -0.008(5)
C20 0.044(6) 0.075(7) 0.055(7) 0.017(6) 0.008(5) -0.003(5)
C21 0.048(7) 0.072(7) 0.058(7) 0.014(6) 0.004(5) 0.004(5)
C22 0.085(8) 0.059(8) 0.053(7) 0.002(6) -0.004(6) 0.012(6)
C23 0.084(8) 0.058(7) 0.054(8) -0.013(6) -0.009(6) 0.011(6)
C24 0.055(6) 0.062(7) 0.040(6) -0.005(5) 0.001(5) 0.007(5)
C25 0.070(7) 0.059(7) 0.054(7) -0.003(5) -0.010(6) 0.015(5)
C26 0.064(7) 0.056(7) 0.052(6) -0.005(6) -0.009(5) 0.007(6)
C27 0.055(6) 0.072(8) 0.054(7) -0.011(6) 0.004(5) 0.013(5)
C28 0.056(7) 0.079(8) 0.056(7) -0.008(6) 0.002(5) 0.024(6)
C29 0.050(6) 0.077(8) 0.050(7) -0.015(6) 0.006(5) 0.012(5)
C30 0.065(7) 0.075(7) 0.047(7) -0.019(6) -0.004(5) 0.016(6)
C31 0.060(7) 0.075(8) 0.050(7) 0.006(6) -0.001(5) 0.016(6)
C32 0.059(7) 0.078(8) 0.077(8) 0.031(6) 0.001(6) -0.003(6)
C33 0.046(6) 0.092(9) 0.078(8) 0.030(7) 0.009(6) -0.007(6)
C34 0.049(7) 0.069(7) 0.062(7) 0.012(6) 0.001(5) -0.006(6)
C35 0.061(7) 0.068(7) 0.067(7) 0.019(6) 0.013(6) 0.001(6)
C36 0.051(6) 0.067(7) 0.070(8) 0.013(6) 0.015(6) -0.008(5)
C37 0.27(13) 0.4(2) 0.32(12) 0.11(15) 0.08(12) -0.01(19)
C38 0.25(8) 0.39(12) 0.29(8) 0.09(7) 0.14(7) -0.02(7)
C39 0.27(8) 0.39(12) 0.25(7) 0.10(7) 0.13(6) -0.03(7)
C40 0.5(2) 0.22(10) 0.35(14) -0.05(8) 0.02(19) -0.03(17)
C41 0.43(12) 0.15(5) 0.32(9) -0.08(5) 0.01(7) -0.02(6)
C42 0.47(14) 0.20(7) 0.33(11) -0.03(6) 0.04(9) -0.02(7)
C43 0.29(12) 0.36(15) 0.32(15) 0.00(10) 0.11(14) 0.04(14)
C44 0.29(9) 0.34(9) 0.27(9) -0.02(7) 0.15(7) 0.04(7)
C45 0.29(9) 0.39(10) 0.30(9) 0.01(6) 0.12(8) 0.03(8)

loop_
_atom_type_symbol
_atom_type_description
_atom_type_scat_dispersion_real
_atom_type_scat_dispersion_imag
_atom_type_scat_source
C C 0.0033 0.0016 'International Tables Vol C Tables 4.2.6.8 and 6.1.1.4'
H H 0.0000 0.0000 'International Tables Vol C Tables 4.2.6.8 and 6.1.1.4'
N N 0.0061 0.0033 'International Tables Vol C Tables 4.2.6.8 and 6.1.1.4'
O O 0.0106 0.0060 'International Tables Vol C Tables 4.2.6.8 and 6.1.1.4'
Cl Cl 0.1484 0.1585 'International Tables Vol C Tables 4.2.6.8 and 6.1.1.4'
Cd Cd -0.8075 1.2024 'International Tables Vol C Tables 4.2.6.8 and 6.1.1.4'

loop_
_geom_angle_atom_site_label_1
_geom_angle_atom_site_label_2
_geom_angle_atom_site_label_3
_geom_angle
_geom_angle_site_symmetry_1
_geom_angle_site_symmetry_3
N2 Cd1 N6 179.5(3) . .
N2 Cd1 N5 92.3(3) . .
N6 Cd1 N5 87.3(3) . .
N2 Cd1 N3 90.3(3) . .
N6 Cd1 N3 90.1(3) . .
N5 Cd1 N3 176.8(2) . .
N2 Cd1 Cl2 90.1(2) . .
N6 Cd1 Cl2 90.0(2) . .
N5 Cd1 Cl2 93.1(2) . .
N3 Cd1 Cl2 88.7(2) . .
N2 Cd1 Cl1 88.7(2) . .
N6 Cd1 Cl1 91.1(2) . .
N5 Cd1 Cl1 89.4(2) . .
N3 Cd1 Cl1 88.8(2) . .
Cl2 Cd1 Cl1 177.26(9) . .
C19 N1 C24 121.7(8) . 4_575
C19 N1 C8 120.5(8) . .
C24 N1 C8 116.8(8) 4_575 .
C17 N2 C21 115.0(8) . .
C17 N2 Cd1 121.7(7) . .
C21 N2 Cd1 123.2(6) . .
C22 N3 C26 115.9(9) . .
C22 N3 Cd1 124.4(7) . .
C26 N3 Cd1 119.4(7) . .
C34 N4 C29 120.2(8) 4_565 .
C34 N4 C14 119.0(8) 4_565 .
C29 N4 C14 120.5(8) . .
C31 N5 C27 115.5(9) . .
C31 N5 Cd1 120.8(6) . .
C27 N5 Cd1 123.5(7) . .
C36 N6 C32 116.0(8) . .
C36 N6 Cd1 124.3(6) . .
C32 N6 Cd1 119.6(7) . .
C37 N7 C38 120(10) . .
C37 N7 C39 123(10) . .
C38 N7 C39 117(10) . .
C40 N8 C41 121(10) . .
C40 N8 C42 123(10) . .
C41 N8 C42 115(10) . .
C43 N9 C44 122(10) . .
C43 N9 C45 124(10) . .
C44 N9 C45 114(9) . .
H4C O4 H4D 108.7 . .
H5C O5 H5D 107.5 . .
H6C O6 H6D 107.9 . .
C2 C1 C5 175.3(13) . .
C1 C2 C3 176.6(13) . .
C4 C3 C2 177.0(14) . .
C3 C4 C11 177.3(15) . 4_676
C6 C5 C10 118.1(10) . .
C6 C5 C1 120.2(10) . .
C10 C5 C1 121.7(11) . .
C7 C6 C5 121.3(10) . .
C7 C6 H6 119.4 . .
C5 C6 H6 119.4 . .
C6 C7 C8 119.7(10) . .
C6 C7 H7 120.2 . .
C8 C7 H7 120.2 . .
C9 C8 C7 119.4(9) . .
C9 C8 N1 122.1(9) . .
C7 C8 N1 118.5(9) . .
C10 C9 C8 121.0(10) . .
C10 C9 H9 119.5 . .
C8 C9 H9 119.5 . .
C9 C10 C5 120.6(11) . .
C9 C10 H10 119.7 . .
C5 C10 H10 119.7 . .
C12 C11 C16 116.9(11) . .
C12 C11 C4 121.4(12) . 4_475
C16 C11 C4 121.4(11) . 4_475
C11 C12 C13 123.8(12) . .
C11 C12 H12 118.1 . .
C13 C12 H12 118.1 . .
C14 C13 C12 118.8(11) . .
C14 C13 H13 120.6 . .
C12 C13 H13 120.6 . .
C13 C14 C15 120.0(10) . .
C13 C14 N4 120.8(10) . .
C15 C14 N4 119.1(11) . .
C16 C15 C14 119.7(12) . .
C16 C15 H15 120.1 . .
C14 C15 H15 120.1 . .
C15 C16 C11 120.5(11) . .
C15 C16 H16 119.7 . .
C11 C16 H16 119.7 . .
N2 C17 C18 125.5(9) . .
N2 C17 H17 117.2 . .
C18 C17 H17 117.2 . .
C19 C18 C17 117.8(9) . .
C19 C18 H18 121.1 . .
C17 C18 H18 121.1 . .
C20 C19 C18 117.5(8) . .
C20 C19 N1 121.8(8) . .
C18 C19 N1 120.7(9) . .
C21 C20 C19 120.9(9) . .
C21 C20 H20 119.6 . .
C19 C20 H20 119.6 . .
N2 C21 C20 123.3(9) . .
N2 C21 H21 118.3 . .
C20 C21 H21 118.3 . .
N3 C22 C23 125.0(10) . .
N3 C22 H22 117.5 . .
C23 C22 H22 117.5 . .
C24 C23 C22 118.4(10) . .
C24 C23 H23 120.8 . .
C22 C23 H23 120.8 . .
C23 C24 C25 117.3(9) . .
C23 C24 N1 121.4(9) . 4_576
C25 C24 N1 121.3(9) . 4_576
C26 C25 C24 119.5(10) . .
C26 C25 H25 120.3 . .
C24 C25 H25 120.3 . .
N3 C26 C25 123.7(10) . .
N3 C26 H26 118.1 . .
C25 C26 H26 118.1 . .
N5 C27 C28 122.9(9) . .
N5 C27 H27 118.5 . .
C28 C27 H27 118.5 . .
C29 C28 C27 121.6(9) . .
C29 C28 H28 119.2 . .
C27 C28 H28 119.2 . .
C28 C29 C30 115.0(9) . .
C28 C29 N4 122.0(9) . .
C30 C29 N4 123.0(9) . .
C31 C30 C29 119.5(10) . .
C31 C30 H30 120.3 . .
C29 C30 H30 120.3 . .
N5 C31 C30 125.3(9) . .
N5 C31 H31 117.4 . .
C30 C31 H31 117.4 . .
N6 C32 C33 124.3(10) . .
N6 C32 H32 117.8 . .
C33 C32 H32 117.8 . .
C32 C33 C34 120.0(10) . .
C32 C33 H33 120.0 . .
C34 C33 H33 120.0 . .
N4 C34 C35 123.6(9) 4_566 .
N4 C34 C33 121.3(9) 4_566 .
C35 C34 C33 115.1(9) . .
C36 C35 C34 119.1(9) . .
C36 C35 H35 120.4 . .
C34 C35 H35 120.4 . .
N6 C36 C35 125.3(9) . .
N6 C36 H36 117.4 . .
C35 C36 H36 117.4 . .
O1 C37 N7 119(10) . .
O1 C37 H37 120.5 . .
N7 C37 H37 120.5 . .
N7 C38 H38A 109.5 . .
N7 C38 H38B 109.5 . .
H38A C38 H38B 109.5 . .
N7 C38 H38C 109.5 . .
H38A C38 H38C 109.5 . .
H38B C38 H38C 109.5 . .
N7 C39 H39A 109.5 . .
N7 C39 H39B 109.5 . .
H39A C39 H39B 109.5 . .
N7 C39 H39C 109.5 . .
H39A C39 H39C 109.5 . .
H39B C39 H39C 109.5 . .
O2 C40 N8 114(10) . .
O2 C40 H40 122.8 . .
N8 C40 H40 122.8 . .
N8 C41 H41A 109.5 . .
N8 C41 H41B 109.5 . .
H41A C41 H41B 109.5 . .
N8 C41 H41C 109.5 . .
H41A C41 H41C 109.5 . .
H41B C41 H41C 109.5 . .
N8 C42 H42A 109.5 . .
N8 C42 H42B 109.5 . .
H42A C42 H42B 109.5 . .
N8 C42 H42C 109.5 . .
H42A C42 H42C 109.5 . .
H42B C42 H42C 109.5 . .
O3 C43 N9 113(10) . .
O3 C43 H43 123.7 . .
N9 C43 H43 123.7 . .
N9 C44 H44A 109.5 . .
N9 C44 H44B 109.5 . .
H44A C44 H44B 109.5 . .
N9 C44 H44C 109.5 . .
H44A C44 H44C 109.5 . .
H44B C44 H44C 109.5 . .
N9 C45 H45A 109.5 . .
N9 C45 H45B 109.5 . .
H45A C45 H45B 109.5 . .
N9 C45 H45C 109.5 . .
H45A C45 H45C 109.5 . .
H45B C45 H45C 109.5 . .

loop_
_geom_bond_atom_site_label_1
_geom_bond_atom_site_label_2
_geom_bond_distance
_geom_bond_site_symmetry_2
Cd1 N2 2.364(7) .
Cd1 N6 2.382(7) .
Cd1 N5 2.393(8) .
Cd1 N3 2.400(8) .
Cd1 Cl2 2.600(3) .
Cd1 Cl1 2.630(3) .
N1 C19 1.413(10) .
N1 C24 1.424(11) 4_575
N1 C8 1.443(11) .
N2 C17 1.311(11) .
N2 C21 1.334(10) .
N3 C22 1.313(11) .
N3 C26 1.319(11) .
N4 C34 1.377(11) 4_565
N4 C29 1.401(11) .
N4 C14 1.434(12) .
N5 C31 1.321(11) .
N5 C27 1.327(11) .
N6 C36 1.310(11) .
N6 C32 1.311(11) .
N7 C37 1.32(15) .
N7 C38 1.47(14) .
N7 C39 1.48(14) .
N8 C40 1.32(14) .
N8 C41 1.46(14) .
N8 C42 1.46(13) .
N9 C43 1.32(13) .
N9 C44 1.46(11) .
N9 C45 1.46(11) .
O1 C37 1.24(14) .
O2 C40 1.26(14) .
O3 C43 1.25(12) .
O4 H4C 0.8501 .
O4 H4D 0.8503 .
O5 H5C 0.8503 .
O5 H5D 0.8501 .
O6 H6C 0.8499 .
O6 H6D 0.8501 .
C1 C2 1.161(13) .
C1 C5 1.427(15) .
C2 C3 1.397(16) .
C3 C4 1.192(13) .
C4 C11 1.428(14) 4_676
C5 C6 1.380(14) .
C5 C10 1.403(14) .
C6 C7 1.365(13) .
C6 H6 0.9300 .
C7 C8 1.400(12) .
C7 H7 0.9300 .
C8 C9 1.362(13) .
C9 C10 1.359(13) .
C9 H9 0.9300 .
C10 H10 0.9300 .
C11 C12 1.323(13) .
C11 C16 1.384(14) .
C11 C4 1.428(14) 4_475
C12 C13 1.397(14) .
C12 H12 0.9300 .
C13 C14 1.321(13) .
C13 H13 0.9300 .
C14 C15 1.380(14) .
C15 C16 1.380(13) .
C15 H15 0.9300 .
C16 H16 0.9300 .
C17 C18 1.377(12) .
C17 H17 0.9300 .
C18 C19 1.359(11) .
C18 H18 0.9300 .
C19 C20 1.358(12) .
C20 C21 1.345(12) .
C20 H20 0.9300 .
C21 H21 0.9300 .
C22 C23 1.362(12) .
C22 H22 0.9300 .
C23 C24 1.362(12) .
C23 H23 0.9300 .
C24 C25 1.381(12) .
C24 N1 1.424(11) 4_576
C25 C26 1.351(12) .
C25 H25 0.9300 .
C26 H26 0.9300 .
C27 C28 1.373(12) .
C27 H27 0.9300 .
C28 C29 1.368(13) .
C28 H28 0.9300 .
C29 C30 1.392(12) .
C30 C31 1.361(12) .
C30 H30 0.9300 .
C31 H31 0.9300 .
C32 C33 1.372(13) .
C32 H32 0.9300 .
C33 C34 1.403(13) .
C33 H33 0.9300 .
C34 N4 1.377(11) 4_566
C34 C35 1.392(12) .
C35 C36 1.379(12) .
C35 H35 0.9300 .
C36 H36 0.9300 .
C37 H37 0.9300 .
C38 H38A 0.9600 .
C38 H38B 0.9600 .
C38 H38C 0.9600 .
C39 H39A 0.9600 .
C39 H39B 0.9600 .
C39 H39C 0.9600 .
C40 H40 0.9300 .
C41 H41A 0.9600 .
C41 H41B 0.9600 .
C41 H41C 0.9600 .
C42 H42A 0.9600 .
C42 H42B 0.9600 .
C42 H42C 0.9600 .
C43 H43 0.9300 .
C44 H44A 0.9600 .
C44 H44B 0.9600 .
C44 H44C 0.9600 .
C45 H45A 0.9600 .
C45 H45B 0.9600 .
C45 H45C 0.9600 .

loop_
_geom_torsion_atom_site_label_1
_geom_torsion_atom_site_label_2
_geom_torsion_atom_site_label_3
_geom_torsion_atom_site_label_4
_geom_torsion
_geom_torsion_site_symmetry_1
_geom_torsion_site_symmetry_4
N6 Cd1 N2 C17 37(39) . .
N5 Cd1 N2 C17 52.2(8) . .
N3 Cd1 N2 C17 -126.0(8) . .
Cl2 Cd1 N2 C17 145.3(8) . .
Cl1 Cd1 N2 C17 -37.2(8) . .
N6 Cd1 N2 C21 -144(38) . .
N5 Cd1 N2 C21 -129.7(7) . .
N3 Cd1 N2 C21 52.2(7) . .
Cl2 Cd1 N2 C21 -36.6(7) . .
Cl1 Cd1 N2 C21 140.9(7) . .
N2 Cd1 N3 C22 63.0(8) . .
N6 Cd1 N3 C22 -116.9(8) . .
N5 Cd1 N3 C22 -82(6) . .
Cl2 Cd1 N3 C22 153.1(8) . .
Cl1 Cd1 N3 C22 -25.8(8) . .
N2 Cd1 N3 C26 -123.4(7) . .
N6 Cd1 N3 C26 56.7(7) . .
N5 Cd1 N3 C26 92(5) . .
Cl2 Cd1 N3 C26 -33.3(7) . .
Cl1 Cd1 N3 C26 147.8(7) . .
N2 Cd1 N5 C31 103.1(7) . .
N6 Cd1 N5 C31 -77.0(7) . .
N3 Cd1 N5 C31 -112(5) . .
Cl2 Cd1 N5 C31 12.9(7) . .
Cl1 Cd1 N5 C31 -168.2(7) . .
N2 Cd1 N5 C27 -70.9(8) . .
N6 Cd1 N5 C27 109.0(8) . .
N3 Cd1 N5 C27 74(6) . .
Cl2 Cd1 N5 C27 -161.1(7) . .
Cl1 Cd1 N5 C27 17.9(7) . .
N2 Cd1 N6 C36 129(38) . .
N5 Cd1 N6 C36 114.4(8) . .
N3 Cd1 N6 C36 -67.4(8) . .
Cl2 Cd1 N6 C36 21.3(8) . .
Cl1 Cd1 N6 C36 -156.2(8) . .
N2 Cd1 N6 C32 -53(39) . .
N5 Cd1 N6 C32 -68.2(8) . .
N3 Cd1 N6 C32 110.0(8) . .
Cl2 Cd1 N6 C32 -161.3(8) . .
Cl1 Cd1 N6 C32 21.2(8) . .
C5 C1 C2 C3 -25(36) . .
C1 C2 C3 C4 -50(43) . .
C2 C3 C4 C11 93(42) . 4_676
C2 C1 C5 C6 -43(16) . .
C2 C1 C5 C10 135(16) . .
C10 C5 C6 C7 -1.2(16) . .
C1 C5 C6 C7 176.6(10) . .
C5 C6 C7 C8 2.0(17) . .
C6 C7 C8 C9 -1.2(16) . .
C6 C7 C8 N1 177.6(9) . .
C19 N1 C8 C9 -41.6(14) . .
C24 N1 C8 C9 127.0(10) 4_575 .
C19 N1 C8 C7 139.6(9) . .
C24 N1 C8 C7 -51.8(12) 4_575 .
C7 C8 C9 C10 -0.4(17) . .
N1 C8 C9 C10 -179.2(10) . .
C8 C9 C10 C5 1.2(18) . .
C6 C5 C10 C9 -0.4(17) . .
C1 C5 C10 C9 -178.2(11) . .
C16 C11 C12 C13 2.8(19) . .
C4 C11 C12 C13 176.6(11) 4_475 .
C11 C12 C13 C14 -0.6(19) . .
C12 C13 C14 C15 0.8(17) . .
C12 C13 C14 N4 177.9(10) . .
C34 N4 C14 C13 -44.3(15) 4_565 .
C29 N4 C14 C13 130.0(11) . .
C34 N4 C14 C15 132.8(11) 4_565 .
C29 N4 C14 C15 -52.8(14) . .
C13 C14 C15 C16 -3.3(18) . .
N4 C14 C15 C16 179.6(10) . .
C14 C15 C16 C11 5.6(18) . .
C12 C11 C16 C15 -5.3(18) . .
C4 C11 C16 C15 -179.1(11) 4_475 .
C21 N2 C17 C18 0.8(15) . .
Cd1 N2 C17 C18 179.0(8) . .
N2 C17 C18 C19 -1.2(16) . .
C17 C18 C19 C20 1.3(14) . .
C17 C18 C19 N1 -178.2(9) . .
C24 N1 C19 C20 158.6(9) 4_575 .
C8 N1 C19 C20 -33.4(13) . .
C24 N1 C19 C18 -21.9(13) 4_575 .
C8 N1 C19 C18 146.1(10) . .
C18 C19 C20 C21 -1.1(15) . .
N1 C19 C20 C21 178.4(9) . .
C17 N2 C21 C20 -0.5(14) . .
Cd1 N2 C21 C20 -178.7(7) . .
C19 C20 C21 N2 0.7(15) . .
C26 N3 C22 C23 -0.2(15) . .
Cd1 N3 C22 C23 173.6(8) . .
N3 C22 C23 C24 -2.3(17) . .
C22 C23 C24 C25 2.1(15) . .
C22 C23 C24 N1 -179.9(9) . 4_576
C23 C24 C25 C26 0.2(15) . .
N1 C24 C25 C26 -177.8(9) 4_576 .
C22 N3 C26 C25 2.8(15) . .
Cd1 N3 C26 C25 -171.3(8) . .
C24 C25 C26 N3 -2.8(16) . .
C31 N5 C27 C28 -0.3(14) . .
Cd1 N5 C27 C28 173.9(7) . .
N5 C27 C28 C29 -2.6(16) . .
C27 C28 C29 C30 4.1(15) . .
C27 C28 C29 N4 -177.0(9) . .
C34 N4 C29 C28 144.3(10) 4_565 .
C14 N4 C29 C28 -30.1(15) . .
C34 N4 C29 C30 -36.9(15) 4_565 .
C14 N4 C29 C30 148.8(10) . .
C28 C29 C30 C31 -2.8(15) . .
N4 C29 C30 C31 178.3(9) . .
C27 N5 C31 C30 1.6(15) . .
Cd1 N5 C31 C30 -172.8(8) . .
C29 C30 C31 N5 0.0(16) . .
C36 N6 C32 C33 3.2(16) . .
Cd1 N6 C32 C33 -174.4(9) . .
N6 C32 C33 C34 -3.4(18) . .
C32 C33 C34 N4 -178.4(10) . 4_566
C32 C33 C34 C35 2.5(16) . .
N4 C34 C35 C36 179.1(10) 4_566 .
C33 C34 C35 C36 -1.8(15) . .
C32 N6 C36 C35 -2.5(15) . .
Cd1 N6 C36 C35 174.9(8) . .
C34 C35 C36 N6 2.0(16) . .
C38 N7 C37 O1 179(10) . .
C39 N7 C37 O1 1(24) . .
C41 N8 C40 O2 0(27) . .
C42 N8 C40 O2 -180(8) . .
C44 N9 C43 O3 1(20) . .
C45 N9 C43 O3 -180(9) . .
